data_1569100
_journal_paper_doi 10.1039/D3DT00850A
_chemical_formula_moiety 'C H2 Cl2, C24 H46 N7 P S2 Si'
_chemical_formula_sum 'C25 H48 Cl2 N7 P S2 Si'
_chemical_formula_weight 640.78
_chemical_name_systematic MR-424
_space_group_crystal_system monoclinic
_space_group_IT_number 14
_space_group_name_Hall '-P 2yn'
_space_group_name_H-M_alt 'P 1 21/n 1'
_atom_sites_solution_hydrogens geom
_atom_sites_solution_primary dual
_audit_creation_date 2020-10-28
_audit_creation_method
;
Olex2 1.2
(compiled 2018.05.29 svn.r3508 for OlexSys, GUI svn.r5506)
;
_audit_update_record
;
2023-03-15 deposited with the CCDC.	2023-05-10 downloaded from the CCDC.
;
_cell_angle_alpha 90
_cell_angle_beta 93.483(3)
_cell_angle_gamma 90
_cell_formula_units_Z 4
_cell_length_a 8.9603(7)
_cell_length_b 17.4246(12)
_cell_length_c 21.3272(14)
_cell_measurement_reflns_used 9596
_cell_measurement_temperature 100
_cell_measurement_theta_max 28.61
_cell_measurement_theta_min 2.24
_cell_volume 3323.7(4)
_computing_cell_refinement 'SAINT V8.38A (?, 2016)'
_computing_data_reduction 'SAINT V8.38A (?, 2016)'
_computing_molecular_graphics 'Olex2 (Dolomanov et al., 2009)'
_computing_publication_material 'Olex2 (Dolomanov et al., 2009)'
_computing_structure_refinement 'XL (Sheldrick, 2008)'
_computing_structure_solution 'XT (Sheldrick, 2015)'
_diffrn_ambient_temperature 100
_diffrn_measured_fraction_theta_full 0.998
_diffrn_measured_fraction_theta_max 0.998
_diffrn_measurement_device_type 'Bruker X8-KappaApexII'
_diffrn_measurement_method '\f and \w scans'
_diffrn_radiation_type MoK\a
_diffrn_radiation_wavelength 0.71073
_diffrn_reflns_av_R_equivalents 0.0913
_diffrn_reflns_av_unetI/netI 0.0615
_diffrn_reflns_Laue_measured_fraction_full 0.998
_diffrn_reflns_Laue_measured_fraction_max 0.998
_diffrn_reflns_limit_h_max 11
_diffrn_reflns_limit_h_min -11
_diffrn_reflns_limit_k_max 23
_diffrn_reflns_limit_k_min -23
_diffrn_reflns_limit_l_max 27
_diffrn_reflns_limit_l_min -28
_diffrn_reflns_number 53584
_diffrn_reflns_point_group_measured_fraction_full 0.998
_diffrn_reflns_point_group_measured_fraction_max 0.998
_diffrn_reflns_theta_full 25.242
_diffrn_reflns_theta_max 27.998
_diffrn_reflns_theta_min 1.510
_diffrn_standards_number 0
_exptl_absorpt_coefficient_mu 0.433
_exptl_absorpt_correction_T_max 0.7461
_exptl_absorpt_correction_T_min 0.4682
_exptl_absorpt_correction_type empirical
_exptl_absorpt_process_details
'SADABS-2016/2 (Bruker,2016/2) was used for absorption correction. wR2(int) was 0.1449 before and 0.0912 after correction. The Ratio of minimum to maximum transmission is 0.6275. The \l/2 correction factor is Not present.'
_exptl_crystal_colour 'clear yellowish colourless'
_exptl_crystal_colour_lustre clear
_exptl_crystal_colour_modifier yellowish
_exptl_crystal_colour_primary colourless
_exptl_crystal_density_diffrn 1.281
_exptl_crystal_description block
_exptl_crystal_F_000 1368
_exptl_crystal_size_max 0.4
_exptl_crystal_size_mid 0.15
_exptl_crystal_size_min 0.14
_refine_diff_density_max 0.594
_refine_diff_density_min -0.723
_refine_diff_density_rms 0.078
_refine_ls_extinction_method none
_refine_ls_goodness_of_fit_ref 1.064
_refine_ls_hydrogen_treatment constr
_refine_ls_matrix_type full
_refine_ls_number_parameters 355
_refine_ls_number_reflns 7998
_refine_ls_number_restraints 0
_refine_ls_restrained_S_all 1.064
_refine_ls_R_factor_all 0.0648
_refine_ls_R_factor_gt 0.0432
_refine_ls_shift/su_max 0.001
_refine_ls_shift/su_mean 0.000
_refine_ls_structure_factor_coef Fsqd
_refine_ls_weighting_details 'w=1/[\s^2^(Fo^2^)+(0.0330P)^2^+2.6353P] where P=(Fo^2^+2Fc^2^)/3'
_refine_ls_weighting_scheme calc
_refine_ls_wR_factor_gt 0.0994
_refine_ls_wR_factor_ref 0.1147
_reflns_Friedel_coverage 0.000
_reflns_number_gt 6150
_reflns_number_total 7998
_reflns_threshold_expression 'I > 2\s(I)'
_cod_data_source_file d3dt00850a2.cif
_cod_data_source_block 3a
_cod_database_code 1569100
_shelx_shelxl_version_number 2017/1
_shelx_space_group_comment
;
The symmetry employed for this shelxl refinement is uniquely defined
by the following loop, which should always be used as a source of
symmetry information in preference to the above space-group names.
They are only intended as comments.
;
_shelx_estimated_absorpt_t_max 0.942
_shelx_estimated_absorpt_t_min 0.846
_olex2_refinement_description
;
1. Fixed Uiso
 At 1.2 times of:
  All C(H) groups, All C(H,H) groups
 At 1.5 times of:
  All C(H,H,H) groups
2.a Ternary CH refined with riding coordinates:
 C19(H19), C22(H22)
2.b Secondary CH2 refined with riding coordinates:
 C25(H25A,H25B), C11(H11A,H11B), C13(H13A,H13B), C15(H15A,H15B), C17(H17A,H17B)
2.c Idealised Me refined as rotating group:
 C4(H4A,H4B,H4C), C5(H5A,H5B,H5C), C9(H9A,H9B,H9C), C10(H10A,H10B,H10C),
 C12(H12A,H12B,H12C), C14(H14A,H14B,H14C), C16(H16A,H16B,H16C), C18(H18A,H18B,
 H18C), C20(H20A,H20B,H20C), C21(H21A,H21B,H21C), C23(H23A,H23B,H23C), C24(H24A,
 H24B,H24C)
;
_olex2_submission_special_instructions 'No special instructions were received'

loop_
_space_group_symop_operation_xyz
'x, y, z'
'-x+1/2, y+1/2, -z+1/2'
'-x, -y, -z'
'x-1/2, -y-1/2, z-1/2'

loop_
_atom_site_label
_atom_site_type_symbol
_atom_site_fract_x
_atom_site_fract_y
_atom_site_fract_z
_atom_site_U_iso_or_equiv
_atom_site_adp_type
_atom_site_occupancy
_atom_site_site_symmetry_order
_atom_site_calc_flag
_atom_site_refinement_flags_posn
_atom_site_refinement_flags_adp
_atom_site_refinement_flags_occupancy
_atom_site_disorder_assembly
_atom_site_disorder_group
Cl1 Cl 0.62735(10) 0.60269(4) 0.53808(4) 0.0499(2) Uani 1 1 d . . . . .
Cl2 Cl 0.48674(8) 0.57276(4) 0.65555(3) 0.04031(17) Uani 1 1 d . . . . .
C25 C 0.5850(3) 0.53315(14) 0.59379(11) 0.0308(6) Uani 1 1 d . . . . .
H25A H 0.678981 0.509592 0.611408 0.037 Uiso 1 1 calc R . . . .
H25B H 0.523753 0.492185 0.572865 0.037 Uiso 1 1 calc R . . . .
S1 S 0.94032(6) 0.46289(3) 0.12504(3) 0.02005(13) Uani 1 1 d . . . . .
S2 S 0.48041(7) 1.01043(3) 0.13268(3) 0.02198(13) Uani 1 1 d . . . . .
P P 0.71847(6) 0.74224(3) 0.04095(2) 0.01208(11) Uani 1 1 d . . . . .
Si Si 0.55059(6) 0.69915(3) 0.19450(2) 0.01082(12) Uani 1 1 d . . . . .
N1 N 0.75348(19) 0.57197(9) 0.16888(8) 0.0134(3) Uani 1 1 d . . . . .
N2 N 0.84019(19) 0.60078(9) 0.07887(8) 0.0131(3) Uani 1 1 d . . . . .
N3 N 0.48914(19) 0.85926(9) 0.16641(8) 0.0142(3) Uani 1 1 d . . . . .
N4 N 0.6064(2) 0.88319(9) 0.08241(8) 0.0149(3) Uani 1 1 d . . . . .
N5 N 0.37390(19) 0.66222(10) 0.19513(8) 0.0156(4) Uani 1 1 d . . . . .
N6 N 0.62323(19) 0.70957(9) 0.27001(8) 0.0133(3) Uani 1 1 d . . . . .
N7 N 0.58369(19) 0.71237(10) -0.01182(8) 0.0145(3) Uani 1 1 d . . . . .
C1 C 0.6897(2) 0.64289(11) 0.15107(9) 0.0124(4) Uani 1 1 d . . . . .
C2 C 0.8438(2) 0.54572(11) 0.12428(9) 0.0144(4) Uani 1 1 d . . . . .
C3 C 0.7450(2) 0.66072(11) 0.09434(9) 0.0118(4) Uani 1 1 d . . . . .
C4 C 0.7375(3) 0.53100(12) 0.22787(10) 0.0194(4) Uani 1 1 d . . . . .
H4A H 0.695255 0.565606 0.258398 0.029 Uiso 1 1 calc GR . . . .
H4B H 0.835692 0.512924 0.244388 0.029 Uiso 1 1 calc GR . . . .
H4C H 0.670658 0.486974 0.220394 0.029 Uiso 1 1 calc GR . . . .
C5 C 0.9322(2) 0.59605(12) 0.02516(10) 0.0197(4) Uani 1 1 d . . . . .
H5A H 0.881974 0.563958 -0.007434 0.030 Uiso 1 1 calc GR . . . .
H5B H 1.029178 0.573355 0.038286 0.030 Uiso 1 1 calc GR . . . .
H5C H 0.947451 0.647649 0.008424 0.030 Uiso 1 1 calc GR . . . .
C6 C 0.5473(2) 0.78941(11) 0.14747(9) 0.0119(4) Uani 1 1 d . . . . .
C7 C 0.5250(2) 0.91690(11) 0.12697(9) 0.0157(4) Uani 1 1 d . . . . .
C8 C 0.6208(2) 0.80439(11) 0.09388(9) 0.0125(4) Uani 1 1 d . . . . .
C9 C 0.4019(3) 0.87119(12) 0.22113(10) 0.0187(4) Uani 1 1 d . . . . .
H9A H 0.360627 0.822056 0.234209 0.028 Uiso 1 1 calc GR . . . .
H9B H 0.320091 0.907047 0.210373 0.028 Uiso 1 1 calc GR . . . .
H9C H 0.466498 0.892485 0.255576 0.028 Uiso 1 1 calc GR . . . .
C10 C 0.6727(3) 0.92701(12) 0.03270(10) 0.0215(5) Uani 1 1 d . . . . .
H10A H 0.758994 0.899070 0.018176 0.032 Uiso 1 1 calc GR . . . .
H10B H 0.705132 0.977247 0.049062 0.032 Uiso 1 1 calc GR . . . .
H10C H 0.598337 0.934078 -0.002459 0.032 Uiso 1 1 calc GR . . . .
C11 C 0.3529(3) 0.58740(12) 0.22530(11) 0.0228(5) Uani 1 1 d . . . . .
H11A H 0.259281 0.588859 0.247613 0.027 Uiso 1 1 calc R . . . .
H11B H 0.436539 0.578792 0.257036 0.027 Uiso 1 1 calc R . . . .
C12 C 0.3455(3) 0.51978(14) 0.17944(13) 0.0331(6) Uani 1 1 d . . . . .
H12A H 0.253737 0.523291 0.152183 0.050 Uiso 1 1 calc GR . . . .
H12B H 0.345692 0.471537 0.203065 0.050 Uiso 1 1 calc GR . . . .
H12C H 0.432478 0.521207 0.153713 0.050 Uiso 1 1 calc GR . . . .
C13 C 0.2481(2) 0.68747(13) 0.15272(10) 0.0189(4) Uani 1 1 d . . . . .
H13A H 0.229675 0.648494 0.119369 0.023 Uiso 1 1 calc R . . . .
H13B H 0.275571 0.736045 0.132276 0.023 Uiso 1 1 calc R . . . .
C14 C 0.1045(3) 0.69984(15) 0.18620(12) 0.0301(6) Uani 1 1 d . . . . .
H14A H 0.027807 0.721652 0.156706 0.045 Uiso 1 1 calc GR . . . .
H14B H 0.123933 0.735230 0.221469 0.045 Uiso 1 1 calc GR . . . .
H14C H 0.069584 0.650585 0.201957 0.045 Uiso 1 1 calc GR . . . .
C15 C 0.5338(2) 0.72229(12) 0.32463(9) 0.0176(4) Uani 1 1 d . . . . .
H15A H 0.426568 0.723082 0.310439 0.021 Uiso 1 1 calc R . . . .
H15B H 0.559353 0.773115 0.343055 0.021 Uiso 1 1 calc R . . . .
C16 C 0.5591(3) 0.66094(14) 0.37517(10) 0.0261(5) Uani 1 1 d . . . . .
H16A H 0.525677 0.611085 0.358335 0.039 Uiso 1 1 calc GR . . . .
H16B H 0.502121 0.674024 0.411482 0.039 Uiso 1 1 calc GR . . . .
H16C H 0.665783 0.658308 0.388179 0.039 Uiso 1 1 calc GR . . . .
C17 C 0.7828(2) 0.72760(12) 0.28127(10) 0.0167(4) Uani 1 1 d . . . . .
H17A H 0.839422 0.701272 0.249111 0.020 Uiso 1 1 calc R . . . .
H17B H 0.817975 0.706962 0.322825 0.020 Uiso 1 1 calc R . . . .
C18 C 0.8178(3) 0.81326(13) 0.27956(11) 0.0237(5) Uani 1 1 d . . . . .
H18A H 0.788134 0.833757 0.237862 0.036 Uiso 1 1 calc GR . . . .
H18B H 0.925351 0.821127 0.288407 0.036 Uiso 1 1 calc GR . . . .
H18C H 0.762503 0.839890 0.311302 0.036 Uiso 1 1 calc GR . . . .
C19 C 0.4427(2) 0.67873(12) 0.00756(10) 0.0160(4) Uani 1 1 d . . . . .
H19 H 0.445921 0.681275 0.054462 0.019 Uiso 1 1 calc R . . . .
C20 C 0.4286(3) 0.59416(13) -0.01031(12) 0.0295(5) Uani 1 1 d . . . . .
H20A H 0.419478 0.589300 -0.056166 0.044 Uiso 1 1 calc GR . . . .
H20B H 0.339609 0.572431 0.007513 0.044 Uiso 1 1 calc GR . . . .
H20C H 0.517615 0.566405 0.006231 0.044 Uiso 1 1 calc GR . . . .
C21 C 0.3063(3) 0.72474(14) -0.01671(11) 0.0265(5) Uani 1 1 d . . . . .
H21A H 0.321153 0.779014 -0.006005 0.040 Uiso 1 1 calc GR . . . .
H21B H 0.217244 0.705552 0.002721 0.040 Uiso 1 1 calc GR . . . .
H21C H 0.292860 0.719219 -0.062433 0.040 Uiso 1 1 calc GR . . . .
C22 C 0.6008(2) 0.71920(12) -0.08039(9) 0.0169(4) Uani 1 1 d . . . . .
H22 H 0.505576 0.700054 -0.101811 0.020 Uiso 1 1 calc R . . . .
C23 C 0.7261(3) 0.66954(13) -0.10359(11) 0.0251(5) Uani 1 1 d . . . . .
H23A H 0.822557 0.688364 -0.085684 0.038 Uiso 1 1 calc GR . . . .
H23B H 0.724540 0.672032 -0.149529 0.038 Uiso 1 1 calc GR . . . .
H23C H 0.711788 0.616274 -0.090468 0.038 Uiso 1 1 calc GR . . . .
C24 C 0.6188(3) 0.80231(12) -0.10104(10) 0.0237(5) Uani 1 1 d . . . . .
H24A H 0.619752 0.804537 -0.146923 0.036 Uiso 1 1 calc GR . . . .
H24B H 0.712972 0.822902 -0.082276 0.036 Uiso 1 1 calc GR . . . .
H24C H 0.535107 0.832912 -0.087171 0.036 Uiso 1 1 calc GR . . . .

loop_
_atom_site_aniso_label
_atom_site_aniso_U_11
_atom_site_aniso_U_22
_atom_site_aniso_U_33
_atom_site_aniso_U_23
_atom_site_aniso_U_13
_atom_site_aniso_U_12
Cl1 0.0593(5) 0.0437(4) 0.0491(4) 0.0219(3) 0.0219(4) -0.0002(4)
Cl2 0.0402(4) 0.0516(4) 0.0299(3) 0.0013(3) 0.0087(3) 0.0023(3)
C25 0.0369(15) 0.0267(12) 0.0294(13) 0.0063(10) 0.0067(11) -0.0024(11)
S1 0.0233(3) 0.0167(3) 0.0207(3) 0.0022(2) 0.0057(2) 0.0106(2)
S2 0.0324(3) 0.0114(2) 0.0218(3) -0.00105(19) -0.0009(2) 0.0059(2)
P 0.0122(2) 0.0115(2) 0.0128(2) 0.00055(18) 0.00298(19) 0.00001(19)
Si 0.0096(3) 0.0107(2) 0.0125(3) -0.00012(19) 0.0030(2) 0.0008(2)
N1 0.0147(8) 0.0123(8) 0.0136(8) 0.0015(6) 0.0035(6) 0.0032(7)
N2 0.0117(8) 0.0147(8) 0.0133(8) 0.0010(6) 0.0037(6) 0.0035(7)
N3 0.0169(9) 0.0127(8) 0.0133(8) -0.0013(6) 0.0024(7) 0.0028(7)
N4 0.0199(9) 0.0098(8) 0.0149(8) 0.0006(6) 0.0003(7) -0.0002(7)
N5 0.0124(8) 0.0174(9) 0.0174(8) 0.0007(7) 0.0021(7) -0.0018(7)
N6 0.0110(8) 0.0164(8) 0.0126(8) 0.0001(6) 0.0030(6) 0.0001(7)
N7 0.0161(9) 0.0170(8) 0.0105(8) 0.0006(6) 0.0016(6) -0.0015(7)
C1 0.0115(9) 0.0106(9) 0.0149(9) -0.0004(7) 0.0012(7) 0.0013(7)
C2 0.0128(10) 0.0154(9) 0.0152(9) -0.0002(7) 0.0024(8) 0.0015(8)
C3 0.0100(9) 0.0114(9) 0.0143(9) -0.0006(7) 0.0018(7) 0.0016(7)
C4 0.0266(12) 0.0162(10) 0.0160(10) 0.0047(8) 0.0068(9) 0.0062(9)
C5 0.0200(11) 0.0207(11) 0.0196(10) 0.0031(8) 0.0106(9) 0.0071(9)
C6 0.0121(9) 0.0105(9) 0.0130(9) -0.0021(7) 0.0000(7) 0.0015(7)
C7 0.0181(10) 0.0133(9) 0.0154(10) -0.0016(7) -0.0017(8) 0.0013(8)
C8 0.0125(9) 0.0099(9) 0.0150(9) 0.0006(7) -0.0010(7) -0.0001(7)
C9 0.0241(11) 0.0163(10) 0.0163(10) -0.0019(8) 0.0054(8) 0.0054(9)
C10 0.0310(13) 0.0149(10) 0.0191(11) 0.0037(8) 0.0065(9) -0.0018(9)
C11 0.0193(11) 0.0212(11) 0.0284(12) 0.0037(9) 0.0048(9) -0.0069(9)
C12 0.0331(15) 0.0199(12) 0.0453(16) -0.0013(10) -0.0051(12) -0.0081(11)
C13 0.0116(10) 0.0251(11) 0.0201(10) -0.0031(8) 0.0007(8) 0.0023(8)
C14 0.0130(11) 0.0412(14) 0.0368(14) -0.0036(11) 0.0069(10) 0.0009(10)
C15 0.0165(10) 0.0234(11) 0.0135(10) -0.0027(8) 0.0060(8) -0.0011(9)
C16 0.0334(14) 0.0279(12) 0.0172(11) 0.0025(9) 0.0043(9) -0.0066(10)
C17 0.0116(10) 0.0211(10) 0.0174(10) -0.0010(8) 0.0004(8) -0.0014(8)
C18 0.0196(11) 0.0264(12) 0.0249(11) 0.0009(9) 0.0000(9) -0.0059(9)
C19 0.0134(10) 0.0165(10) 0.0180(10) -0.0001(8) 0.0005(8) -0.0015(8)
C20 0.0273(13) 0.0189(11) 0.0428(15) -0.0029(10) 0.0050(11) -0.0053(10)
C21 0.0180(11) 0.0326(13) 0.0290(12) 0.0038(10) 0.0023(9) 0.0061(10)
C22 0.0208(11) 0.0178(10) 0.0120(9) 0.0013(7) -0.0001(8) 0.0008(8)
C23 0.0313(13) 0.0252(12) 0.0197(11) -0.0013(9) 0.0079(10) 0.0054(10)
C24 0.0352(14) 0.0175(10) 0.0183(11) 0.0037(8) 0.0020(9) 0.0021(10)

loop_
_atom_type_symbol
_atom_type_description
_atom_type_scat_dispersion_real
_atom_type_scat_dispersion_imag
_atom_type_scat_source
C C 0.0033 0.0016 'International Tables Vol C Tables 4.2.6.8 and 6.1.1.4'
H H 0.0000 0.0000 'International Tables Vol C Tables 4.2.6.8 and 6.1.1.4'
Cl Cl 0.1484 0.1585 'International Tables Vol C Tables 4.2.6.8 and 6.1.1.4'
N N 0.0061 0.0033 'International Tables Vol C Tables 4.2.6.8 and 6.1.1.4'
P P 0.1023 0.0942 'International Tables Vol C Tables 4.2.6.8 and 6.1.1.4'
S S 0.1246 0.1234 'International Tables Vol C Tables 4.2.6.8 and 6.1.1.4'
Si Si 0.0817 0.0704 'International Tables Vol C Tables 4.2.6.8 and 6.1.1.4'

loop_
_geom_angle_atom_site_label_1
_geom_angle_atom_site_label_2
_geom_angle_atom_site_label_3
_geom_angle
_geom_angle_site_symmetry_1
_geom_angle_site_symmetry_3
_geom_angle_publ_flag
Cl1 C25 Cl2 111.88(14) . . ?
Cl1 C25 H25A 109.2 . . ?
Cl1 C25 H25B 109.2 . . ?
Cl2 C25 H25A 109.2 . . ?
Cl2 C25 H25B 109.2 . . ?
H25A C25 H25B 107.9 . . ?
N7 P C3 103.72(9) . . ?
N7 P C8 104.21(9) . . ?
C8 P C3 97.17(9) . . ?
N5 Si C1 116.81(9) . . ?
N5 Si C6 109.71(9) . . ?
N6 Si N5 109.42(8) . . ?
N6 Si C1 107.13(9) . . ?
N6 Si C6 114.19(8) . . ?
C6 Si C1 99.46(9) . . ?
C1 N1 C4 127.11(16) . . ?
C2 N1 C1 110.80(16) . . ?
C2 N1 C4 121.99(16) . . ?
C2 N2 C3 110.26(16) . . ?
C2 N2 C5 122.01(17) . . ?
C3 N2 C5 127.63(16) . . ?
C6 N3 C9 125.77(17) . . ?
C7 N3 C6 111.03(16) . . ?
C7 N3 C9 123.20(17) . . ?
C7 N4 C8 110.36(16) . . ?
C7 N4 C10 122.55(17) . . ?
C8 N4 C10 127.02(17) . . ?
C11 N5 Si 118.67(14) . . ?
C13 N5 Si 123.97(14) . . ?
C13 N5 C11 114.91(17) . . ?
C15 N6 Si 124.59(14) . . ?
C17 N6 Si 119.19(13) . . ?
C17 N6 C15 114.21(16) . . ?
C19 N7 P 121.87(13) . . ?
C19 N7 C22 116.70(16) . . ?
C22 N7 P 121.43(14) . . ?
N1 C1 Si 126.76(14) . . ?
C3 C1 Si 127.20(15) . . ?
C3 C1 N1 105.99(16) . . ?
N1 C2 S1 127.38(15) . . ?
N2 C2 S1 126.96(15) . . ?
N2 C2 N1 105.66(16) . . ?
N2 C3 P 119.41(14) . . ?
C1 C3 P 133.33(15) . . ?
C1 C3 N2 107.27(16) . . ?
N1 C4 H4A 109.5 . . ?
N1 C4 H4B 109.5 . . ?
N1 C4 H4C 109.5 . . ?
H4A C4 H4B 109.5 . . ?
H4A C4 H4C 109.5 . . ?
H4B C4 H4C 109.5 . . ?
N2 C5 H5A 109.5 . . ?
N2 C5 H5B 109.5 . . ?
N2 C5 H5C 109.5 . . ?
H5A C5 H5B 109.5 . . ?
H5A C5 H5C 109.5 . . ?
H5B C5 H5C 109.5 . . ?
N3 C6 Si 125.08(14) . . ?
C8 C6 Si 127.82(15) . . ?
C8 C6 N3 106.31(16) . . ?
N3 C7 S2 127.12(16) . . ?
N3 C7 N4 105.60(16) . . ?
N4 C7 S2 127.27(16) . . ?
N4 C8 P 121.10(14) . . ?
C6 C8 P 132.18(15) . . ?
C6 C8 N4 106.69(17) . . ?
N3 C9 H9A 109.5 . . ?
N3 C9 H9B 109.5 . . ?
N3 C9 H9C 109.5 . . ?
H9A C9 H9B 109.5 . . ?
H9A C9 H9C 109.5 . . ?
H9B C9 H9C 109.5 . . ?
N4 C10 H10A 109.5 . . ?
N4 C10 H10B 109.5 . . ?
N4 C10 H10C 109.5 . . ?
H10A C10 H10B 109.5 . . ?
H10A C10 H10C 109.5 . . ?
H10B C10 H10C 109.5 . . ?
N5 C11 H11A 108.8 . . ?
N5 C11 H11B 108.8 . . ?
N5 C11 C12 113.87(19) . . ?
H11A C11 H11B 107.7 . . ?
C12 C11 H11A 108.8 . . ?
C12 C11 H11B 108.8 . . ?
C11 C12 H12A 109.5 . . ?
C11 C12 H12B 109.5 . . ?
C11 C12 H12C 109.5 . . ?
H12A C12 H12B 109.5 . . ?
H12A C12 H12C 109.5 . . ?
H12B C12 H12C 109.5 . . ?
N5 C13 H13A 109.0 . . ?
N5 C13 H13B 109.0 . . ?
N5 C13 C14 113.07(18) . . ?
H13A C13 H13B 107.8 . . ?
C14 C13 H13A 109.0 . . ?
C14 C13 H13B 109.0 . . ?
C13 C14 H14A 109.5 . . ?
C13 C14 H14B 109.5 . . ?
C13 C14 H14C 109.5 . . ?
H14A C14 H14B 109.5 . . ?
H14A C14 H14C 109.5 . . ?
H14B C14 H14C 109.5 . . ?
N6 C15 H15A 109.0 . . ?
N6 C15 H15B 109.0 . . ?
N6 C15 C16 112.93(18) . . ?
H15A C15 H15B 107.8 . . ?
C16 C15 H15A 109.0 . . ?
C16 C15 H15B 109.0 . . ?
C15 C16 H16A 109.5 . . ?
C15 C16 H16B 109.5 . . ?
C15 C16 H16C 109.5 . . ?
H16A C16 H16B 109.5 . . ?
H16A C16 H16C 109.5 . . ?
H16B C16 H16C 109.5 . . ?
N6 C17 H17A 108.8 . . ?
N6 C17 H17B 108.8 . . ?
N6 C17 C18 113.86(17) . . ?
H17A C17 H17B 107.7 . . ?
C18 C17 H17A 108.8 . . ?
C18 C17 H17B 108.8 . . ?
C17 C18 H18A 109.5 . . ?
C17 C18 H18B 109.5 . . ?
C17 C18 H18C 109.5 . . ?
H18A C18 H18B 109.5 . . ?
H18A C18 H18C 109.5 . . ?
H18B C18 H18C 109.5 . . ?
N7 C19 H19 106.8 . . ?
N7 C19 C20 111.94(18) . . ?
N7 C19 C21 112.24(17) . . ?
C20 C19 H19 106.8 . . ?
C20 C19 C21 111.73(19) . . ?
C21 C19 H19 106.8 . . ?
C19 C20 H20A 109.5 . . ?
C19 C20 H20B 109.5 . . ?
C19 C20 H20C 109.5 . . ?
H20A C20 H20B 109.5 . . ?
H20A C20 H20C 109.5 . . ?
H20B C20 H20C 109.5 . . ?
C19 C21 H21A 109.5 . . ?
C19 C21 H21B 109.5 . . ?
C19 C21 H21C 109.5 . . ?
H21A C21 H21B 109.5 . . ?
H21A C21 H21C 109.5 . . ?
H21B C21 H21C 109.5 . . ?
N7 C22 H22 106.7 . . ?
N7 C22 C23 113.35(17) . . ?
N7 C22 C24 112.31(17) . . ?
C23 C22 H22 106.7 . . ?
C23 C22 C24 110.65(19) . . ?
C24 C22 H22 106.7 . . ?
C22 C23 H23A 109.5 . . ?
C22 C23 H23B 109.5 . . ?
C22 C23 H23C 109.5 . . ?
H23A C23 H23B 109.5 . . ?
H23A C23 H23C 109.5 . . ?
H23B C23 H23C 109.5 . . ?
C22 C24 H24A 109.5 . . ?
C22 C24 H24B 109.5 . . ?
C22 C24 H24C 109.5 . . ?
H24A C24 H24B 109.5 . . ?
H24A C24 H24C 109.5 . . ?
H24B C24 H24C 109.5 . . ?

loop_
_geom_bond_atom_site_label_1
_geom_bond_atom_site_label_2
_geom_bond_distance
_geom_bond_site_symmetry_2
_geom_bond_publ_flag
Cl1 C25 1.755(2) . ?
Cl2 C25 1.769(3) . ?
C25 H25A 0.9900 . ?
C25 H25B 0.9900 . ?
S1 C2 1.682(2) . ?
S2 C7 1.684(2) . ?
P N7 1.6824(17) . ?
P C3 1.8269(19) . ?
P C8 1.826(2) . ?
Si N5 1.7097(18) . ?
Si N6 1.7095(17) . ?
Si C1 1.874(2) . ?
Si C6 1.865(2) . ?
N1 C1 1.404(2) . ?
N1 C2 1.365(3) . ?
N1 C4 1.461(2) . ?
N2 C2 1.362(2) . ?
N2 C3 1.401(2) . ?
N2 C5 1.454(3) . ?
N3 C6 1.393(2) . ?
N3 C7 1.361(3) . ?
N3 C9 1.458(3) . ?
N4 C7 1.365(3) . ?
N4 C8 1.399(2) . ?
N4 C10 1.462(3) . ?
N5 C11 1.471(3) . ?
N5 C13 1.469(3) . ?
N6 C15 1.470(2) . ?
N6 C17 1.470(3) . ?
N7 C19 1.474(3) . ?
N7 C22 1.485(3) . ?
C1 C3 1.371(3) . ?
C4 H4A 0.9800 . ?
C4 H4B 0.9800 . ?
C4 H4C 0.9800 . ?
C5 H5A 0.9800 . ?
C5 H5B 0.9800 . ?
C5 H5C 0.9800 . ?
C6 C8 1.378(3) . ?
C9 H9A 0.9800 . ?
C9 H9B 0.9800 . ?
C9 H9C 0.9800 . ?
C10 H10A 0.9800 . ?
C10 H10B 0.9800 . ?
C10 H10C 0.9800 . ?
C11 H11A 0.9900 . ?
C11 H11B 0.9900 . ?
C11 C12 1.530(3) . ?
C12 H12A 0.9800 . ?
C12 H12B 0.9800 . ?
C12 H12C 0.9800 . ?
C13 H13A 0.9900 . ?
C13 H13B 0.9900 . ?
C13 C14 1.524(3) . ?
C14 H14A 0.9800 . ?
C14 H14B 0.9800 . ?
C14 H14C 0.9800 . ?
C15 H15A 0.9900 . ?
C15 H15B 0.9900 . ?
C15 C16 1.525(3) . ?
C16 H16A 0.9800 . ?
C16 H16B 0.9800 . ?
C16 H16C 0.9800 . ?
C17 H17A 0.9900 . ?
C17 H17B 0.9900 . ?
C17 C18 1.526(3) . ?
C18 H18A 0.9800 . ?
C18 H18B 0.9800 . ?
C18 H18C 0.9800 . ?
C19 H19 1.0000 . ?
C19 C20 1.525(3) . ?
C19 C21 1.526(3) . ?
C20 H20A 0.9800 . ?
C20 H20B 0.9800 . ?
C20 H20C 0.9800 . ?
C21 H21A 0.9800 . ?
C21 H21B 0.9800 . ?
C21 H21C 0.9800 . ?
C22 H22 1.0000 . ?
C22 C23 1.524(3) . ?
C22 C24 1.525(3) . ?
C23 H23A 0.9800 . ?
C23 H23B 0.9800 . ?
C23 H23C 0.9800 . ?
C24 H24A 0.9800 . ?
C24 H24B 0.9800 . ?
C24 H24C 0.9800 . ?
